data_1534054
loop_
_publ_author_name
'Liu, F.S.'
'Liu, Q.L.'
'Song, G.B.'
'Liang, J.K.'
'Yang, L.T.'
'Luo, J.'
'Rao, G.H.'

_publ_section_title
;
 A systematic study on crystal structure and magnetic properties of Ln3 Ga
 O6 (Ln = Nd, Sm, Eu, Gd, Tb, Dy, Ho and Er)
;
_journal_name_full 'Journal of Solid State Chemistry'
_journal_page_first 1796
_journal_page_last 1802
_journal_volume 177
_journal_year 2004
_chemical_formula_sum 'Ga Nd3 O6'
_chemical_name_systematic 'Nd3 (Ga O4) O2'
_space_group_IT_number 36
_symmetry_space_group_name_Hall 'C 2c -2'
_symmetry_space_group_name_H-M 'C m c 21'
_cell_angle_alpha 90
_cell_angle_beta 90
_cell_angle_gamma 90
_cell_formula_units_Z 4
_cell_length_a 9.182
_cell_length_b 11.5396
_cell_length_c 5.5748
_cell_volume 590.687
_citation_journal_id_ASTM JSSCBI
_cod_data_source_file Liu_JSSCBI_2004_1714.cif
_cod_data_source_block Ga1Nd3O6
_cod_original_formula_sum 'Ga1 Nd3 O6'
_cod_database_code 1534054

loop_
_symmetry_equiv_pos_as_xyz
x,y,z
-x,-y,z+1/2
-x,y,z
x,-y,z+1/2
x+1/2,y+1/2,z
-x+1/2,-y+1/2,z+1/2
-x+1/2,y+1/2,z
x+1/2,-y+1/2,z+1/2

loop_
_atom_site_label
_atom_site_type_symbol
_atom_site_fract_x
_atom_site_fract_y
_atom_site_fract_z
_atom_site_occupancy
_atom_site_U_iso_or_equiv
O1 O-2 0.1571 0.2639 0.174 1 0.0
O2 O-2 0.3377 0.0196 0.203 1 0.0
Nd2 Nd+3 0 0.39495 0.42374 1 0.0
Ga1 Ga+3 0 0.19156 0 1 0.0
O3 O-2 0 0.0512 0.121 1 0.0
O4 O-2 0 0.2153 0.683 1 0.0
Nd1 Nd+3 0.19375 0.10602 0.46505 1 0.0
